data_7708185
loop_
_publ_author_name
'Drescher, Wiebke'
'Kleeberg, Christian'

_publ_section_title
;
 N-H deprotonation of a diaminodialkoxido diborane(4) - a structural study
 on bifunctional Lewis acids/bases and their dimerisation to
 B(sp<sup>2</sup>)<sub>2</sub>B(sp<sup>3</sup>)<sub>2</sub>N<sub>2</sub>
 six membered rings.
;
_journal_issue 37
_journal_name_full 'Dalton transactions (Cambridge, England : 2003)'
_journal_page_first 13149
_journal_page_last 13157
_journal_paper_doi 10.1039/d1dt02327f
_journal_volume 50
_journal_year 2021
_chemical_formula_moiety 'C44 H74 B4 Li2 N4 O9'
_chemical_formula_sum 'C44 H74 B4 Li2 N4 O9'
_chemical_formula_weight 860.19
_space_group_crystal_system monoclinic
_space_group_IT_number 14
_space_group_name_Hall '-P 2yn'
_space_group_name_H-M_alt 'P 1 21/n 1'
_atom_sites_solution_hydrogens mixed
_atom_sites_solution_primary iterative
_atom_sites_solution_secondary difmap
_audit_creation_method SHELXL-2014/7
_audit_update_record
;
2021-06-09 deposited with the CCDC.	2021-08-25 downloaded from the CCDC.
;
_cell_angle_alpha 90
_cell_angle_beta 99.697(4)
_cell_angle_gamma 90
_cell_formula_units_Z 4
_cell_length_a 11.5646(5)
_cell_length_b 23.7208(10)
_cell_length_c 18.0699(10)
_cell_measurement_reflns_used 9614
_cell_measurement_temperature 100(2)
_cell_measurement_theta_max 75.66
_cell_measurement_theta_min 4.22
_cell_volume 4886.1(4)
_computing_cell_refinement
;
 CrysAlisPro 1.171.38.43 (Rigaku Oxford Diffraction, 2015)
;
_computing_data_collection
;
 CrysAlisPro 1.171.38.43 (Rigaku Oxford Diffraction, 2015)
;
_computing_data_reduction
;
 CrysAlisPro 1.171.38.43 (Rigaku Oxford Diffraction, 2015)
;
_computing_molecular_graphics
;
 K. Brandenburg, 1999, Diamond 3.2i, Crystal Impact GbR, Bonn, Germany.
;
_computing_publication_material
;
 WinGX v2014.1 (L. J. Farrugia, J. Appl. Cryst., 2012, 45, 849-854.)
;
_computing_structure_refinement
;
 SHELXL-2014/7 (G. M. Sheldrick, Acta Cryst., 2015, A71, 3--8)
;
_computing_structure_solution
;
 SHELXT (Ver. 2014/4) (G. M. Sheldrick, Acta Cryst., 2015, A71, 3--8)
;
_diffrn_ambient_environment N~2~
_diffrn_ambient_temperature 100(2)
_diffrn_detector 'CCD plate'
_diffrn_detector_area_resol_mean 10.3543
_diffrn_detector_type Atlas
_diffrn_measured_fraction_theta_full 0.992
_diffrn_measured_fraction_theta_max 0.990
_diffrn_measurement_device 'four-circle diffractometer'
_diffrn_measurement_device_type 'Oxford Diffraction, Xcalibur, Atlas, Nova'
_diffrn_measurement_method \w-scan
_diffrn_radiation_monochromator mirror
_diffrn_radiation_type CuK\a
_diffrn_radiation_wavelength 1.54184
_diffrn_reflns_av_R_equivalents 0.0505
_diffrn_reflns_av_unetI/netI 0.0421
_diffrn_reflns_Laue_measured_fraction_full 0.992
_diffrn_reflns_Laue_measured_fraction_max 0.990
_diffrn_reflns_limit_h_max 14
_diffrn_reflns_limit_h_min -14
_diffrn_reflns_limit_k_max 28
_diffrn_reflns_limit_k_min -28
_diffrn_reflns_limit_l_max 17
_diffrn_reflns_limit_l_min -21
_diffrn_reflns_number 34055
_diffrn_reflns_point_group_measured_fraction_full 0.992
_diffrn_reflns_point_group_measured_fraction_max 0.990
_diffrn_reflns_theta_full 67.684
_diffrn_reflns_theta_max 69.990
_diffrn_reflns_theta_min 3.727
_diffrn_source 'micro-focus sealed X-ray tube'
_diffrn_source_type 'Nova (Cu) X-ray Source'
_exptl_absorpt_coefficient_mu 0.623
_exptl_absorpt_correction_T_max 1.000
_exptl_absorpt_correction_T_min 0.748
_exptl_absorpt_correction_type multi-scan
_exptl_absorpt_process_details
;
 CrysAlisPro 1.171.38.43 (Rigaku Oxford Diffraction, 2015)
 Empirical absorption correction using spherical harmonics,
 implemented in SCALE3 ABSPACK scaling algorithm.
;
_exptl_crystal_colour colourless
_exptl_crystal_density_diffrn 1.169
_exptl_crystal_description 'fragment of prism'
_exptl_crystal_F_000 1856
_exptl_crystal_recrystallization_method
;
 From a solution in THF layered with n-pentane at -40 deg C.
;
_exptl_crystal_size_max 0.31
_exptl_crystal_size_mid 0.20
_exptl_crystal_size_min 0.14
_refine_diff_density_max 0.261
_refine_diff_density_min -0.238
_refine_diff_density_rms 0.043
_refine_ls_extinction_method none
_refine_ls_goodness_of_fit_ref 1.026
_refine_ls_hydrogen_treatment mixed
_refine_ls_matrix_type full
_refine_ls_number_parameters 584
_refine_ls_number_reflns 9161
_refine_ls_number_restraints 0
_refine_ls_restrained_S_all 1.026
_refine_ls_R_factor_all 0.0606
_refine_ls_R_factor_gt 0.0435
_refine_ls_shift/su_max 0.001
_refine_ls_shift/su_mean 0.000
_refine_ls_structure_factor_coef Fsqd
_refine_ls_weighting_details 'w=1/[\s^2^(Fo^2^)+(0.0558P)^2^+0.5743P] where P=(Fo^2^+2Fc^2^)/3'
_refine_ls_weighting_scheme calc
_refine_ls_wR_factor_gt 0.1021
_refine_ls_wR_factor_ref 0.1135
_reflns_number_gt 7136
_reflns_number_total 9161
_reflns_threshold_expression 'I > 2\s(I)'
_cod_data_source_file d1dt02327f2.cif
_cod_data_source_block wo3ck
_cod_depositor_comments 'Adding full bibliography for 7708180--7708186.cif.'
_cod_original_sg_symbol_H-M 'P 21/n'
_cod_database_code 7708185
_shelx_shelxl_version_number 2014/7
_shelx_space_group_comment
;
The symmetry employed for this shelxl refinement is uniquely defined
by the following loop, which should always be used as a source of
symmetry information in preference to the above space-group names.
They are only intended as comments.
;

loop_
_space_group_symop_operation_xyz
'x, y, z'
'-x+1/2, y+1/2, -z+1/2'
'-x, -y, -z'
'x-1/2, -y-1/2, z-1/2'

loop_
_atom_site_label
_atom_site_type_symbol
_atom_site_fract_x
_atom_site_fract_y
_atom_site_fract_z
_atom_site_U_iso_or_equiv
_atom_site_adp_type
_atom_site_occupancy
_atom_site_site_symmetry_order
_atom_site_calc_flag
_atom_site_refinement_flags_posn
_atom_site_refinement_flags_adp
_atom_site_refinement_flags_occupancy
_atom_site_disorder_assembly
_atom_site_disorder_group
C1 C 0.31130(13) 0.41544(7) 0.82961(9) 0.0239(3) Uani 1 1 d . . . . .
C2 C 0.29733(13) 0.47376(7) 0.82338(9) 0.0264(3) Uani 1 1 d . . . . .
H2 H 0.3321 0.4942 0.7876 0.032 Uiso 1 1 calc R U . . .
C3 C 0.23176(14) 0.50195(7) 0.87018(10) 0.0304(4) Uani 1 1 d . . . . .
H3 H 0.2219 0.5416 0.8655 0.036 Uiso 1 1 calc R U . . .
C4 C 0.18073(14) 0.47322(7) 0.92346(10) 0.0308(4) Uani 1 1 d . . . . .
H4 H 0.1372 0.4933 0.9550 0.037 Uiso 1 1 calc R U . . .
C5 C 0.19345(14) 0.41489(7) 0.93068(10) 0.0293(4) Uani 1 1 d . . . . .
H5 H 0.1590 0.3949 0.9670 0.035 Uiso 1 1 calc R U . . .
C6 C 0.25712(13) 0.38658(7) 0.88398(9) 0.0251(3) Uani 1 1 d . . . . .
C7 C 0.34849(13) 0.16962(7) 0.81730(10) 0.0257(3) Uani 1 1 d . . . . .
C8 C 0.34165(13) 0.17737(7) 0.73123(10) 0.0262(3) Uani 1 1 d . . . . .
C9 C 0.23037(14) 0.18208(7) 0.84210(11) 0.0317(4) Uani 1 1 d . . . . .
H9A H 0.2414 0.1840 0.8970 0.048 Uiso 1 1 calc R U . . .
H9B H 0.1745 0.1520 0.8242 0.048 Uiso 1 1 calc R U . . .
H9C H 0.1998 0.2182 0.8208 0.048 Uiso 1 1 calc R U . . .
C10 C 0.39176(15) 0.11179(7) 0.84700(11) 0.0319(4) Uani 1 1 d . . . . .
H10A H 0.4718 0.1058 0.8376 0.048 Uiso 1 1 calc R U . . .
H10B H 0.3401 0.0825 0.8214 0.048 Uiso 1 1 calc R U . . .
H10C H 0.3911 0.1100 0.9011 0.048 Uiso 1 1 calc R U . . .
C11 C 0.22605(14) 0.15744(7) 0.68487(11) 0.0324(4) Uani 1 1 d . . . . .
H11A H 0.1612 0.1798 0.6980 0.049 Uiso 1 1 calc R U . . .
H11B H 0.2138 0.1176 0.6955 0.049 Uiso 1 1 calc R U . . .
H11C H 0.2290 0.1621 0.6313 0.049 Uiso 1 1 calc R U . . .
C12 C 0.44341(14) 0.14871(7) 0.70133(10) 0.0295(4) Uani 1 1 d . . . . .
H12A H 0.4430 0.1603 0.6492 0.044 Uiso 1 1 calc R U . . .
H12B H 0.4344 0.1077 0.7034 0.044 Uiso 1 1 calc R U . . .
H12C H 0.5179 0.1598 0.7322 0.044 Uiso 1 1 calc R U . . .
C13 C 0.65622(13) 0.25241(7) 0.79767(9) 0.0234(3) Uani 1 1 d . . . . .
C14 C 0.69178(14) 0.20144(7) 0.83284(9) 0.0261(3) Uani 1 1 d . . . . .
H14 H 0.6368 0.1779 0.8515 0.031 Uiso 1 1 calc R U . . .
C15 C 0.80974(14) 0.18548(7) 0.84020(9) 0.0278(3) Uani 1 1 d . . . . .
H15 H 0.8341 0.1505 0.8632 0.033 Uiso 1 1 calc R U . . .
C16 C 0.89211(13) 0.21995(7) 0.81452(9) 0.0281(4) Uani 1 1 d . . . . .
H16 H 0.9718 0.2084 0.8206 0.034 Uiso 1 1 calc R U . . .
C17 C 0.85834(13) 0.27125(7) 0.77994(9) 0.0272(3) Uani 1 1 d . . . . .
H17 H 0.9144 0.2950 0.7626 0.033 Uiso 1 1 calc R U . . .
C18 C 0.74090(13) 0.28713(7) 0.77125(9) 0.0244(3) Uani 1 1 d . . . . .
C19 C 0.34365(13) 0.41582(7) 0.60983(9) 0.0258(3) Uani 1 1 d . . . . .
C20 C 0.44668(14) 0.45702(7) 0.63813(9) 0.0264(3) Uani 1 1 d . . . . .
C21 C 0.22533(14) 0.43744(8) 0.62576(10) 0.0311(4) Uani 1 1 d . . . . .
H21A H 0.1660 0.4078 0.6139 0.047 Uiso 1 1 calc R U . . .
H21B H 0.2017 0.4707 0.5947 0.047 Uiso 1 1 calc R U . . .
H21C H 0.2327 0.4476 0.6789 0.047 Uiso 1 1 calc R U . . .
C22 C 0.33121(15) 0.40115(8) 0.52666(10) 0.0333(4) Uani 1 1 d . . . . .
H22A H 0.4019 0.3815 0.5174 0.050 Uiso 1 1 calc R U . . .
H22B H 0.3209 0.4358 0.4968 0.050 Uiso 1 1 calc R U . . .
H22C H 0.2628 0.3767 0.5123 0.050 Uiso 1 1 calc R U . . .
C23 C 0.41369(15) 0.51922(7) 0.63077(10) 0.0326(4) Uani 1 1 d . . . . .
H23A H 0.3558 0.5277 0.6630 0.049 Uiso 1 1 calc R U . . .
H23B H 0.3802 0.5276 0.5784 0.049 Uiso 1 1 calc R U . . .
H23C H 0.4839 0.5423 0.6461 0.049 Uiso 1 1 calc R U . . .
C24 C 0.55195(14) 0.44662(8) 0.59854(10) 0.0325(4) Uani 1 1 d . . . . .
H24A H 0.6171 0.4711 0.6205 0.049 Uiso 1 1 calc R U . . .
H24B H 0.5299 0.4551 0.5449 0.049 Uiso 1 1 calc R U . . .
H24C H 0.5762 0.4071 0.6049 0.049 Uiso 1 1 calc R U . . .
C25 C 0.07450(15) 0.29550(8) 0.64642(10) 0.0326(4) Uani 1 1 d . . . . .
H25A H 0.0978 0.3294 0.6773 0.039 Uiso 1 1 calc R U . . .
H25B H 0.0735 0.2627 0.6802 0.039 Uiso 1 1 calc R U . . .
C26 C -0.04554(16) 0.30391(10) 0.59816(11) 0.0431(5) Uani 1 1 d . . . . .
H26A H -0.0605 0.3442 0.5858 0.052 Uiso 1 1 calc R U . . .
H26B H -0.1089 0.2892 0.6235 0.052 Uiso 1 1 calc R U . . .
C27 C -0.03509(15) 0.26960(9) 0.52826(10) 0.0387(4) Uani 1 1 d . . . . .
H27A H -0.0459 0.2288 0.5365 0.046 Uiso 1 1 calc R U . . .
H27B H -0.0923 0.2822 0.4843 0.046 Uiso 1 1 calc R U . . .
C28 C 0.08900(14) 0.28283(8) 0.51887(10) 0.0317(4) Uani 1 1 d . . . . .
H28A H 0.1206 0.2528 0.4898 0.038 Uiso 1 1 calc R U . . .
H28B H 0.0925 0.3192 0.4924 0.038 Uiso 1 1 calc R U . . .
C29 C 0.37819(14) 0.21954(7) 0.50182(10) 0.0304(4) Uani 1 1 d . . . . .
H29A H 0.3344 0.2381 0.4566 0.036 Uiso 1 1 calc R U . . .
H29B H 0.3276 0.1902 0.5186 0.036 Uiso 1 1 calc R U . . .
C30 C 0.49117(16) 0.19372(8) 0.48488(11) 0.0364(4) Uani 1 1 d . . . . .
H30A H 0.5132 0.1597 0.5157 0.044 Uiso 1 1 calc R U . . .
H30B H 0.4842 0.1838 0.4311 0.044 Uiso 1 1 calc R U . . .
C31 C 0.57896(15) 0.24099(9) 0.50600(11) 0.0379(4) Uani 1 1 d . . . . .
H31A H 0.6600 0.2263 0.5184 0.045 Uiso 1 1 calc R U . . .
H31B H 0.5751 0.2690 0.4651 0.045 Uiso 1 1 calc R U . . .
C32 C 0.53848(14) 0.26612(8) 0.57444(11) 0.0338(4) Uani 1 1 d . . . . .
H32A H 0.5733 0.2455 0.6205 0.041 Uiso 1 1 calc R U . . .
H32B H 0.5611 0.3063 0.5803 0.041 Uiso 1 1 calc R U . . .
C33 C 0.89203(14) 0.43392(8) 0.79858(10) 0.0317(4) Uani 1 1 d . . . . .
H33A H 0.8728 0.3967 0.8181 0.038 Uiso 1 1 calc R U . . .
H33B H 0.9141 0.4600 0.8414 0.038 Uiso 1 1 calc R U . . .
C34 C 0.99006(14) 0.42874(8) 0.75349(11) 0.0351(4) Uani 1 1 d . . . . .
H34A H 0.9818 0.3943 0.7221 0.042 Uiso 1 1 calc R U . . .
H34B H 1.0679 0.4287 0.7862 0.042 Uiso 1 1 calc R U . . .
C35 C 0.97126(15) 0.48179(8) 0.70594(12) 0.0399(4) Uani 1 1 d . . . . .
H35A H 1.0089 0.4787 0.6608 0.048 Uiso 1 1 calc R U . . .
H35B H 1.0020 0.5155 0.7351 0.048 Uiso 1 1 calc R U . . .
C36 C 0.83848(15) 0.48374(9) 0.68510(11) 0.0381(4) Uani 1 1 d . . . . .
H36A H 0.8107 0.5232 0.6797 0.046 Uiso 1 1 calc R U . . .
H36B H 0.8123 0.4638 0.6371 0.046 Uiso 1 1 calc R U . . .
C37 C 0.70008(15) 0.39120(7) 0.92238(10) 0.0321(4) Uani 1 1 d . . . . .
H37A H 0.7708 0.4003 0.9595 0.039 Uiso 1 1 calc R U . . .
H37B H 0.7198 0.3611 0.8887 0.039 Uiso 1 1 calc R U . . .
C38 C 0.59951(15) 0.37331(8) 0.96127(10) 0.0338(4) Uani 1 1 d . . . . .
H38A H 0.6281 0.3510 1.0070 0.041 Uiso 1 1 calc R U . . .
H38B H 0.5409 0.3509 0.9273 0.041 Uiso 1 1 calc R U . . .
C39 C 0.54826(15) 0.42950(8) 0.98085(10) 0.0354(4) Uani 1 1 d . . . . .
H39A H 0.5790 0.4402 1.0335 0.042 Uiso 1 1 calc R U . . .
H39B H 0.4616 0.4276 0.9740 0.042 Uiso 1 1 calc R U . . .
C40 C 0.58800(15) 0.47157(8) 0.92604(10) 0.0330(4) Uani 1 1 d . . . . .
H40A H 0.5192 0.4889 0.8942 0.040 Uiso 1 1 calc R U . . .
H40B H 0.6358 0.5018 0.9538 0.040 Uiso 1 1 calc R U . . .
C41 C 0.76059(15) 0.57196(8) 0.83167(12) 0.0398(4) Uani 1 1 d . . . . .
H41A H 0.8212 0.5703 0.7991 0.048 Uiso 1 1 calc R U . . .
H41B H 0.7877 0.5495 0.8775 0.048 Uiso 1 1 calc R U . . .
C42 C 0.73843(15) 0.63250(7) 0.85208(10) 0.0330(4) Uani 1 1 d . . . . .
H42A H 0.7524 0.6588 0.8119 0.040 Uiso 1 1 calc R U . . .
H42B H 0.7887 0.6435 0.8998 0.040 Uiso 1 1 calc R U . . .
C43 C 0.60951(16) 0.63151(8) 0.86005(11) 0.0366(4) Uani 1 1 d . . . . .
H43A H 0.5990 0.6175 0.9101 0.044 Uiso 1 1 calc R U . . .
H43B H 0.5736 0.6694 0.8518 0.044 Uiso 1 1 calc R U . . .
C44 C 0.55826(14) 0.59096(7) 0.79852(11) 0.0330(4) Uani 1 1 d . . . . .
H44A H 0.4884 0.5718 0.8116 0.040 Uiso 1 1 calc R U . . .
H44B H 0.5349 0.6113 0.7505 0.040 Uiso 1 1 calc R U . . .
Li1 Li 0.3256(2) 0.28806(12) 0.63814(16) 0.0290(6) Uani 1 1 d . . . . .
Li2 Li 0.6318(2) 0.46664(12) 0.77559(17) 0.0294(6) Uani 1 1 d . . . . .
B1 B 0.35694(14) 0.32102(8) 0.82313(10) 0.0241(4) Uani 1 1 d . . . . .
B2 B 0.42328(15) 0.26050(8) 0.79744(10) 0.0234(4) Uani 1 1 d . . . . .
B3 B 0.56177(15) 0.33367(8) 0.75039(10) 0.0235(4) Uani 1 1 d . . . . .
B4 B 0.44780(15) 0.38213(8) 0.72884(10) 0.0230(4) Uani 1 1 d . . . . .
N1 N 0.37209(11) 0.37680(5) 0.79267(7) 0.0229(3) Uani 1 1 d . . . . .
N2 N 0.28271(11) 0.32979(6) 0.87907(8) 0.0257(3) Uani 1 1 d . . . . .
N3 N 0.54799(11) 0.27961(6) 0.78483(7) 0.0230(3) Uani 1 1 d . . . . .
N4 N 0.68410(11) 0.33564(6) 0.74095(8) 0.0250(3) Uani 1 1 d . . . . .
O1 O 0.43176(9) 0.21089(4) 0.84831(6) 0.0242(2) Uani 1 1 d . . . . .
O2 O 0.35147(9) 0.23725(4) 0.72424(6) 0.0252(2) Uani 1 1 d . . . . .
O3 O 0.37656(9) 0.36615(5) 0.65340(6) 0.0250(2) Uani 1 1 d . . . . .
O4 O 0.48092(9) 0.44297(4) 0.71639(6) 0.0241(2) Uani 1 1 d . . . . .
O5 O 0.15478(10) 0.28588(5) 0.59436(7) 0.0317(3) Uani 1 1 d . . . . .
O6 O 0.41261(10) 0.26018(5) 0.56050(7) 0.0318(3) Uani 1 1 d . . . . .
O7 O 0.79316(9) 0.45600(5) 0.74602(7) 0.0311(3) Uani 1 1 d . . . . .
O8 O 0.64980(9) 0.55033(5) 0.79225(7) 0.0314(3) Uani 1 1 d . . . . .
O9 O 0.65685(10) 0.44039(5) 0.88029(7) 0.0309(3) Uani 1 1 d . . . . .
H4N H 0.7239(17) 0.3627(8) 0.7243(11) 0.031(5) Uiso 1 1 d . . . . .
H2N H 0.2598(17) 0.3048(8) 0.9106(12) 0.033(5) Uiso 1 1 d . . . . .

loop_
_atom_site_aniso_label
_atom_site_aniso_U_11
_atom_site_aniso_U_22
_atom_site_aniso_U_33
_atom_site_aniso_U_23
_atom_site_aniso_U_13
_atom_site_aniso_U_12
C1 0.0228(7) 0.0242(8) 0.0247(8) -0.0006(6) 0.0047(6) 0.0001(6)
C2 0.0265(7) 0.0253(8) 0.0278(9) 0.0019(7) 0.0056(6) -0.0013(6)
C3 0.0316(8) 0.0245(9) 0.0356(10) -0.0016(7) 0.0076(7) 0.0006(6)
C4 0.0328(8) 0.0288(9) 0.0332(10) -0.0044(7) 0.0124(7) 0.0017(7)
C5 0.0296(8) 0.0298(9) 0.0307(9) -0.0006(7) 0.0118(7) -0.0019(7)
C6 0.0252(7) 0.0231(8) 0.0271(9) -0.0002(6) 0.0044(6) -0.0002(6)
C7 0.0242(7) 0.0217(8) 0.0317(9) -0.0010(6) 0.0062(6) -0.0025(6)
C8 0.0257(7) 0.0203(8) 0.0327(9) -0.0011(6) 0.0057(6) -0.0013(6)
C9 0.0279(8) 0.0308(9) 0.0390(10) -0.0010(7) 0.0130(7) -0.0018(7)
C10 0.0359(9) 0.0245(9) 0.0366(10) 0.0022(7) 0.0098(7) -0.0003(7)
C11 0.0305(8) 0.0292(9) 0.0365(10) -0.0037(7) 0.0025(7) -0.0023(7)
C12 0.0314(8) 0.0265(9) 0.0312(9) -0.0032(7) 0.0075(7) 0.0002(6)
C13 0.0230(7) 0.0257(8) 0.0219(8) -0.0033(6) 0.0053(6) 0.0008(6)
C14 0.0276(8) 0.0269(9) 0.0245(8) -0.0009(6) 0.0063(6) 0.0007(6)
C15 0.0289(8) 0.0287(9) 0.0256(9) -0.0014(7) 0.0040(6) 0.0057(6)
C16 0.0224(7) 0.0347(9) 0.0273(9) -0.0034(7) 0.0048(6) 0.0044(6)
C17 0.0245(7) 0.0318(9) 0.0265(9) -0.0053(7) 0.0076(6) -0.0018(6)
C18 0.0257(7) 0.0259(8) 0.0219(8) -0.0029(6) 0.0050(6) 0.0002(6)
C19 0.0282(8) 0.0246(8) 0.0244(9) 0.0040(6) 0.0039(6) 0.0022(6)
C20 0.0290(8) 0.0274(9) 0.0237(9) 0.0023(7) 0.0076(6) 0.0001(6)
C21 0.0272(8) 0.0344(9) 0.0317(9) 0.0028(7) 0.0044(7) 0.0020(7)
C22 0.0359(9) 0.0368(10) 0.0267(9) 0.0030(7) 0.0042(7) -0.0003(7)
C23 0.0386(9) 0.0282(9) 0.0305(10) 0.0052(7) 0.0047(7) -0.0001(7)
C24 0.0321(8) 0.0386(10) 0.0287(9) 0.0033(7) 0.0101(7) -0.0029(7)
C25 0.0334(8) 0.0388(10) 0.0269(9) -0.0025(7) 0.0092(7) 0.0050(7)
C26 0.0325(9) 0.0656(14) 0.0321(11) 0.0029(9) 0.0082(7) 0.0096(9)
C27 0.0322(9) 0.0555(12) 0.0278(10) 0.0022(8) 0.0035(7) -0.0059(8)
C28 0.0319(8) 0.0390(10) 0.0241(9) -0.0016(7) 0.0043(7) -0.0014(7)
C29 0.0327(8) 0.0320(9) 0.0266(9) -0.0041(7) 0.0059(7) 0.0017(7)
C30 0.0394(9) 0.0401(11) 0.0298(10) -0.0054(8) 0.0060(7) 0.0106(8)
C31 0.0331(9) 0.0488(12) 0.0337(10) 0.0033(8) 0.0110(7) 0.0049(8)
C32 0.0300(8) 0.0364(10) 0.0356(10) -0.0015(8) 0.0070(7) -0.0016(7)
C33 0.0269(8) 0.0313(9) 0.0362(10) -0.0016(7) 0.0037(7) 0.0027(7)
C34 0.0269(8) 0.0340(10) 0.0448(11) -0.0031(8) 0.0072(7) 0.0017(7)
C35 0.0304(9) 0.0410(11) 0.0503(12) 0.0031(9) 0.0123(8) -0.0024(8)
C36 0.0314(9) 0.0449(11) 0.0404(11) 0.0075(9) 0.0127(7) 0.0013(8)
C37 0.0383(9) 0.0298(9) 0.0285(9) 0.0030(7) 0.0062(7) 0.0041(7)
C38 0.0364(9) 0.0365(10) 0.0278(9) 0.0042(7) 0.0032(7) -0.0054(7)
C39 0.0308(8) 0.0467(11) 0.0298(10) 0.0011(8) 0.0080(7) -0.0015(7)
C40 0.0311(8) 0.0360(10) 0.0337(10) -0.0006(8) 0.0104(7) 0.0041(7)
C41 0.0286(8) 0.0345(10) 0.0547(13) -0.0060(9) 0.0027(8) -0.0047(7)
C42 0.0366(9) 0.0303(9) 0.0313(10) -0.0003(7) 0.0037(7) -0.0034(7)
C43 0.0440(10) 0.0314(10) 0.0370(11) -0.0020(8) 0.0146(8) -0.0001(8)
C44 0.0282(8) 0.0253(9) 0.0467(11) 0.0006(8) 0.0095(7) 0.0018(6)
Li1 0.0276(13) 0.0321(15) 0.0272(15) -0.0010(12) 0.0046(11) -0.0006(11)
Li2 0.0269(13) 0.0294(15) 0.0325(16) 0.0013(12) 0.0072(11) 0.0005(11)
B1 0.0202(8) 0.0271(9) 0.0251(9) 0.0001(7) 0.0038(6) -0.0022(7)
B2 0.0231(8) 0.0232(9) 0.0240(9) 0.0001(7) 0.0048(7) -0.0019(7)
B3 0.0252(8) 0.0273(9) 0.0190(9) -0.0021(7) 0.0066(6) -0.0013(7)
B4 0.0237(8) 0.0233(9) 0.0227(9) 0.0019(7) 0.0057(7) -0.0013(7)
N1 0.0228(6) 0.0221(7) 0.0245(7) -0.0004(5) 0.0063(5) 0.0002(5)
N2 0.0273(6) 0.0217(7) 0.0300(8) 0.0029(6) 0.0104(5) -0.0008(5)
N3 0.0228(6) 0.0234(7) 0.0236(7) 0.0004(5) 0.0058(5) 0.0013(5)
N4 0.0248(6) 0.0257(7) 0.0260(7) 0.0012(6) 0.0082(5) -0.0013(5)
O1 0.0252(5) 0.0220(6) 0.0258(6) 0.0012(4) 0.0057(4) -0.0015(4)
O2 0.0271(5) 0.0206(6) 0.0275(6) -0.0002(4) 0.0037(4) -0.0008(4)
O3 0.0277(5) 0.0237(6) 0.0235(6) 0.0015(4) 0.0045(4) -0.0006(4)
O4 0.0259(5) 0.0225(6) 0.0240(6) 0.0025(4) 0.0049(4) -0.0008(4)
O5 0.0278(6) 0.0422(7) 0.0251(6) -0.0013(5) 0.0049(5) 0.0027(5)
O6 0.0297(6) 0.0345(7) 0.0326(7) -0.0079(5) 0.0089(5) -0.0001(5)
O7 0.0241(5) 0.0348(7) 0.0353(7) 0.0042(5) 0.0080(5) 0.0016(5)
O8 0.0249(5) 0.0261(6) 0.0431(7) -0.0030(5) 0.0054(5) 0.0008(4)
O9 0.0359(6) 0.0292(6) 0.0292(7) 0.0045(5) 0.0097(5) 0.0050(5)

loop_
_atom_type_symbol
_atom_type_description
_atom_type_scat_dispersion_real
_atom_type_scat_dispersion_imag
_atom_type_scat_source
C C 0.0181 0.0091 'International Tables Vol C Tables 4.2.6.8 and 6.1.1.4'
H H 0.0000 0.0000 'International Tables Vol C Tables 4.2.6.8 and 6.1.1.4'
Li Li 0.0008 0.0003 'International Tables Vol C Tables 4.2.6.8 and 6.1.1.4'
B B 0.0090 0.0039 'International Tables Vol C Tables 4.2.6.8 and 6.1.1.4'
N N 0.0311 0.0180 'International Tables Vol C Tables 4.2.6.8 and 6.1.1.4'
O O 0.0492 0.0322 'International Tables Vol C Tables 4.2.6.8 and 6.1.1.4'

loop_
_geom_angle_atom_site_label_1
_geom_angle_atom_site_label_2
_geom_angle_atom_site_label_3
_geom_angle
_geom_angle_site_symmetry_1
_geom_angle_site_symmetry_3
_geom_angle_publ_flag
N1 C1 C2 132.47(15) . . ?
N1 C1 C6 109.29(14) . . ?
C2 C1 C6 118.23(14) . . ?
C1 C2 C3 119.53(15) . . ?
C4 C3 C2 121.45(16) . . ?
C3 C4 C5 120.05(16) . . ?
C6 C5 C4 118.87(16) . . ?
C5 C6 N2 130.72(15) . . ?
C5 C6 C1 121.86(15) . . ?
N2 C6 C1 107.41(14) . . ?
O1 C7 C10 108.68(13) . . ?
O1 C7 C9 109.23(13) . . ?
C10 C7 C9 108.98(14) . . ?
O1 C7 C8 103.30(12) . . ?
C10 C7 C8 114.61(14) . . ?
C9 C7 C8 111.78(13) . . ?
O2 C8 C11 109.48(13) . . ?
O2 C8 C12 109.36(13) . . ?
C11 C8 C12 108.78(14) . . ?
O2 C8 C7 102.37(12) . . ?
C11 C8 C7 113.84(14) . . ?
C12 C8 C7 112.77(13) . . ?
N3 C13 C14 131.69(15) . . ?
N3 C13 C18 109.04(14) . . ?
C14 C13 C18 119.20(14) . . ?
C13 C14 C15 119.03(15) . . ?
C16 C15 C14 121.31(15) . . ?
C15 C16 C17 120.42(14) . . ?
C18 C17 C16 118.75(15) . . ?
N4 C18 C17 130.93(15) . . ?
N4 C18 C13 107.76(13) . . ?
C17 C18 C13 121.28(15) . . ?
O3 C19 C22 109.03(13) . . ?
O3 C19 C21 109.56(13) . . ?
C22 C19 C21 108.80(14) . . ?
O3 C19 C20 102.56(12) . . ?
C22 C19 C20 113.96(14) . . ?
C21 C19 C20 112.69(14) . . ?
O4 C20 C23 109.43(13) . . ?
O4 C20 C24 108.19(13) . . ?
C23 C20 C24 108.78(14) . . ?
O4 C20 C19 104.20(12) . . ?
C23 C20 C19 114.32(13) . . ?
C24 C20 C19 111.68(14) . . ?
O5 C25 C26 105.73(14) . . ?
C25 C26 C27 102.29(15) . . ?
C28 C27 C26 101.07(15) . . ?
O5 C28 C27 105.29(14) . . ?
O6 C29 C30 106.13(13) . . ?
C31 C30 C29 102.29(14) . . ?
C32 C31 C30 102.13(14) . . ?
O6 C32 C31 105.09(14) . . ?
O7 C33 C34 104.85(14) . . ?
C33 C34 C35 100.90(14) . . ?
C34 C35 C36 102.00(15) . . ?
O7 C36 C35 106.07(15) . . ?
O9 C37 C38 104.30(13) . . ?
C37 C38 C39 102.78(14) . . ?
C38 C39 C40 104.43(14) . . ?
O9 C40 C39 106.93(14) . . ?
O8 C41 C42 106.45(14) . . ?
C41 C42 C43 102.53(14) . . ?
C44 C43 C42 102.06(14) . . ?
O8 C44 C43 106.21(14) . . ?
O3 Li1 O2 118.17(15) . . ?
O3 Li1 O6 103.93(14) . . ?
O2 Li1 O6 109.37(14) . . ?
O3 Li1 O5 109.60(14) . . ?
O2 Li1 O5 107.94(14) . . ?
O6 Li1 O5 107.34(14) . . ?
O9 Li2 O4 113.94(14) . . ?
O9 Li2 O8 99.99(14) . . ?
O4 Li2 O8 114.98(14) . . ?
O9 Li2 O7 102.69(13) . . ?
O4 Li2 O7 126.03(16) . . ?
O8 Li2 O7 94.88(12) . . ?
N2 B1 N1 104.89(14) . . ?
N2 B1 B2 130.50(15) . . ?
N1 B1 B2 124.54(14) . . ?
O1 B2 O2 102.57(12) . . ?
O1 B2 N3 110.68(12) . . ?
O2 B2 N3 110.81(13) . . ?
O1 B2 B1 118.55(14) . . ?
O2 B2 B1 109.18(12) . . ?
N3 B2 B1 105.08(12) . . ?
N3 B3 N4 105.01(14) . . ?
N3 B3 B4 123.18(13) . . ?
N4 B3 B4 131.81(15) . . ?
O3 B4 O4 102.50(12) . . ?
O3 B4 N1 110.80(12) . . ?
O4 B4 N1 111.83(13) . . ?
O3 B4 B3 108.16(13) . . ?
O4 B4 B3 117.36(12) . . ?
N1 B4 B3 106.12(13) . . ?
C1 N1 B1 108.34(13) . . ?
C1 N1 B4 133.63(13) . . ?
B1 N1 B4 118.02(13) . . ?
C6 N2 B1 110.04(14) . . ?
C13 N3 B3 108.76(13) . . ?
C13 N3 B2 131.77(13) . . ?
B3 N3 B2 119.39(13) . . ?
C18 N4 B3 109.36(14) . . ?
C7 O1 B2 109.39(12) . . ?
C8 O2 B2 108.57(12) . . ?
C8 O2 Li1 132.79(13) . . ?
B2 O2 Li1 116.86(12) . . ?
C19 O3 B4 110.01(12) . . ?
C19 O3 Li1 131.13(13) . . ?
B4 O3 Li1 118.03(13) . . ?
C20 O4 B4 109.29(12) . . ?
C20 O4 Li2 122.60(12) . . ?
B4 O4 Li2 114.39(12) . . ?
C25 O5 C28 109.13(12) . . ?
C25 O5 Li1 115.96(13) . . ?
C28 O5 Li1 134.50(13) . . ?
C29 O6 C32 109.89(12) . . ?
C29 O6 Li1 129.61(13) . . ?
C32 O6 Li1 117.64(13) . . ?
C36 O7 C33 108.25(12) . . ?
C36 O7 Li2 127.17(13) . . ?
C33 O7 Li2 121.75(13) . . ?
C44 O8 C41 108.81(13) . . ?
C44 O8 Li2 127.50(12) . . ?
C41 O8 Li2 118.86(13) . . ?
C37 O9 C40 106.81(13) . . ?
C37 O9 Li2 138.48(14) . . ?
C40 O9 Li2 112.49(13) . . ?

loop_
_geom_bond_atom_site_label_1
_geom_bond_atom_site_label_2
_geom_bond_distance
_geom_bond_site_symmetry_2
_geom_bond_publ_flag
C1 N1 1.392(2) . ?
C1 C2 1.395(2) . ?
C1 C6 1.426(2) . ?
C2 C3 1.398(2) . ?
C3 C4 1.390(2) . ?
C4 C5 1.395(2) . ?
C5 C6 1.384(2) . ?
C6 N2 1.385(2) . ?
C7 O1 1.4205(18) . ?
C7 C10 1.526(2) . ?
C7 C9 1.536(2) . ?
C7 C8 1.555(2) . ?
C8 O2 1.4322(19) . ?
C8 C11 1.528(2) . ?
C8 C12 1.534(2) . ?
C13 N3 1.3924(19) . ?
C13 C14 1.395(2) . ?
C13 C18 1.422(2) . ?
C14 C15 1.400(2) . ?
C15 C16 1.393(2) . ?
C16 C17 1.393(2) . ?
C17 C18 1.393(2) . ?
C18 N4 1.391(2) . ?
C19 O3 1.4324(19) . ?
C19 C22 1.526(2) . ?
C19 C21 1.533(2) . ?
C19 C20 1.559(2) . ?
C20 O4 1.442(2) . ?
C20 C23 1.524(2) . ?
C20 C24 1.532(2) . ?
C25 O5 1.447(2) . ?
C25 C26 1.523(2) . ?
C26 C27 1.524(3) . ?
C27 C28 1.506(2) . ?
C28 O5 1.447(2) . ?
C29 O6 1.439(2) . ?
C29 C30 1.520(2) . ?
C30 C31 1.518(3) . ?
C31 C32 1.516(3) . ?
C32 O6 1.442(2) . ?
C33 O7 1.455(2) . ?
C33 C34 1.508(2) . ?
C34 C35 1.519(3) . ?
C35 C36 1.519(2) . ?
C36 O7 1.454(2) . ?
C37 O9 1.436(2) . ?
C37 C38 1.517(2) . ?
C38 C39 1.524(3) . ?
C39 C40 1.530(3) . ?
C40 O9 1.444(2) . ?
C41 O8 1.451(2) . ?
C41 C42 1.515(3) . ?
C42 C43 1.522(2) . ?
C43 C44 1.513(3) . ?
C44 O8 1.4502(19) . ?
Li1 O3 1.950(3) . ?
Li1 O2 1.951(3) . ?
Li1 O6 1.973(3) . ?
Li1 O5 2.001(3) . ?
Li2 O9 1.966(3) . ?
Li2 O4 1.969(3) . ?
Li2 O8 2.013(3) . ?
Li2 O7 2.041(3) . ?
B1 N2 1.447(2) . ?
B1 N1 1.455(2) . ?
B1 B2 1.728(3) . ?
B2 O1 1.486(2) . ?
B2 O2 1.541(2) . ?
B2 N3 1.565(2) . ?
B3 N3 1.446(2) . ?
B3 N4 1.454(2) . ?
B3 B4 1.743(2) . ?
B4 O3 1.517(2) . ?
B4 O4 1.519(2) . ?
B4 N1 1.566(2) . ?

loop_
_geom_hbond_atom_site_label_D
_geom_hbond_atom_site_label_H
_geom_hbond_atom_site_label_A
_geom_hbond_distance_DH
_geom_hbond_distance_HA
_geom_hbond_distance_DA
_geom_hbond_angle_DHA
_geom_hbond_site_symmetry_A
C2 H2 O4 0.95 2.61 3.188(2) 119.2 .
C14 H14 O1 0.95 2.49 3.0747(19) 120.0 .
C27 H27B O1 0.99 2.53 3.243(2) 129.2 4_565
N4 H4N O7 0.87(2) 2.36(2) 3.1162(18) 144.6(17) .

loop_
_geom_torsion_atom_site_label_1
_geom_torsion_atom_site_label_2
_geom_torsion_atom_site_label_3
_geom_torsion_atom_site_label_4
_geom_torsion
_geom_torsion_site_symmetry_1
_geom_torsion_site_symmetry_2
_geom_torsion_site_symmetry_3
_geom_torsion_site_symmetry_4
_geom_torsion_publ_flag
N1 C1 C2 C3 -178.58(16) . . . . ?
C6 C1 C2 C3 0.2(2) . . . . ?
C1 C2 C3 C4 0.6(2) . . . . ?
C2 C3 C4 C5 -0.6(3) . . . . ?
C3 C4 C5 C6 -0.1(3) . . . . ?
C4 C5 C6 N2 -179.78(16) . . . . ?
C4 C5 C6 C1 0.9(2) . . . . ?
N1 C1 C6 C5 178.10(14) . . . . ?
C2 C1 C6 C5 -0.9(2) . . . . ?
N1 C1 C6 N2 -1.35(17) . . . . ?
C2 C1 C6 N2 179.61(13) . . . . ?
O1 C7 C8 O2 -37.27(14) . . . . ?
C10 C7 C8 O2 -155.33(12) . . . . ?
C9 C7 C8 O2 80.04(15) . . . . ?
O1 C7 C8 C11 -155.31(13) . . . . ?
C10 C7 C8 C11 86.63(17) . . . . ?
C9 C7 C8 C11 -38.00(19) . . . . ?
O1 C7 C8 C12 80.12(15) . . . . ?
C10 C7 C8 C12 -37.93(18) . . . . ?
C9 C7 C8 C12 -162.57(13) . . . . ?
N3 C13 C14 C15 -177.53(16) . . . . ?
C18 C13 C14 C15 -0.9(2) . . . . ?
C13 C14 C15 C16 1.3(2) . . . . ?
C14 C15 C16 C17 -0.7(3) . . . . ?
C15 C16 C17 C18 -0.4(2) . . . . ?
C16 C17 C18 N4 178.34(16) . . . . ?
C16 C17 C18 C13 0.7(2) . . . . ?
N3 C13 C18 N4 -0.87(18) . . . . ?
C14 C13 C18 N4 -178.19(14) . . . . ?
N3 C13 C18 C17 177.23(14) . . . . ?
C14 C13 C18 C17 -0.1(2) . . . . ?
O3 C19 C20 O4 -33.81(15) . . . . ?
C22 C19 C20 O4 -151.50(13) . . . . ?
C21 C19 C20 O4 83.89(15) . . . . ?
O3 C19 C20 C23 -153.21(14) . . . . ?
C22 C19 C20 C23 89.10(17) . . . . ?
C21 C19 C20 C23 -35.51(19) . . . . ?
O3 C19 C20 C24 82.74(15) . . . . ?
C22 C19 C20 C24 -34.94(19) . . . . ?
C21 C19 C20 C24 -159.55(14) . . . . ?
O5 C25 C26 C27 28.1(2) . . . . ?
C25 C26 C27 C28 -39.2(2) . . . . ?
C26 C27 C28 O5 37.03(19) . . . . ?
O6 C29 C30 C31 -27.85(18) . . . . ?
C29 C30 C31 C32 37.16(18) . . . . ?
C30 C31 C32 O6 -33.86(18) . . . . ?
O7 C33 C34 C35 38.98(17) . . . . ?
C33 C34 C35 C36 -40.69(19) . . . . ?
C34 C35 C36 O7 28.6(2) . . . . ?
O9 C37 C38 C39 -36.82(17) . . . . ?
C37 C38 C39 C40 22.18(17) . . . . ?
C38 C39 C40 O9 -0.42(18) . . . . ?
O8 C41 C42 C43 29.0(2) . . . . ?
C41 C42 C43 C44 -36.73(18) . . . . ?
C42 C43 C44 O8 32.16(18) . . . . ?
N2 B1 B2 O1 -15.6(2) . . . . ?
N1 B1 B2 O1 160.82(14) . . . . ?
N2 B1 B2 O2 101.28(19) . . . . ?
N1 B1 B2 O2 -82.34(18) . . . . ?
N2 B1 B2 N3 -139.81(16) . . . . ?
N1 B1 B2 N3 36.6(2) . . . . ?
N3 B3 B4 O3 -83.65(18) . . . . ?
N4 B3 B4 O3 97.03(19) . . . . ?
N3 B3 B4 O4 161.13(14) . . . . ?
N4 B3 B4 O4 -18.2(3) . . . . ?
N3 B3 B4 N1 35.3(2) . . . . ?
N4 B3 B4 N1 -144.03(17) . . . . ?
C2 C1 N1 B1 179.24(16) . . . . ?
C6 C1 N1 B1 0.39(17) . . . . ?
C2 C1 N1 B4 -1.0(3) . . . . ?
C6 C1 N1 B4 -179.85(15) . . . . ?
N2 B1 N1 C1 0.68(16) . . . . ?
B2 B1 N1 C1 -176.47(14) . . . . ?
N2 B1 N1 B4 -179.13(12) . . . . ?
B2 B1 N1 B4 3.7(2) . . . . ?
O3 B4 N1 C1 -99.23(18) . . . . ?
O4 B4 N1 C1 14.4(2) . . . . ?
B3 B4 N1 C1 143.58(16) . . . . ?
O3 B4 N1 B1 80.52(16) . . . . ?
O4 B4 N1 B1 -165.81(12) . . . . ?
B3 B4 N1 B1 -36.67(17) . . . . ?
C5 C6 N2 B1 -177.59(17) . . . . ?
C1 C6 N2 B1 1.79(17) . . . . ?
N1 B1 N2 C6 -1.54(17) . . . . ?
B2 B1 N2 C6 175.38(15) . . . . ?
C14 C13 N3 B3 175.96(17) . . . . ?
C18 C13 N3 B3 -0.91(18) . . . . ?
C14 C13 N3 B2 -7.4(3) . . . . ?
C18 C13 N3 B2 175.77(15) . . . . ?
N4 B3 N3 C13 2.24(17) . . . . ?
B4 B3 N3 C13 -177.24(14) . . . . ?
N4 B3 N3 B2 -174.93(13) . . . . ?
B4 B3 N3 B2 5.6(2) . . . . ?
O1 B2 N3 C13 16.5(2) . . . . ?
O2 B2 N3 C13 -96.58(19) . . . . ?
B1 B2 N3 C13 145.61(16) . . . . ?
O1 B2 N3 B3 -167.09(13) . . . . ?
O2 B2 N3 B3 79.82(17) . . . . ?
B1 B2 N3 B3 -37.99(18) . . . . ?
C17 C18 N4 B3 -175.54(17) . . . . ?
C13 C18 N4 B3 2.31(18) . . . . ?
N3 B3 N4 C18 -2.80(17) . . . . ?
B4 B3 N4 C18 176.62(16) . . . . ?
C10 C7 O1 B2 154.47(13) . . . . ?
C9 C7 O1 B2 -86.74(16) . . . . ?
C8 C7 O1 B2 32.35(15) . . . . ?
O2 B2 O1 C7 -15.05(15) . . . . ?
N3 B2 O1 C7 -133.30(13) . . . . ?
B1 B2 O1 C7 105.24(15) . . . . ?
C11 C8 O2 B2 149.56(14) . . . . ?
C12 C8 O2 B2 -91.34(15) . . . . ?
C7 C8 O2 B2 28.47(14) . . . . ?
C11 C8 O2 Li1 -46.6(2) . . . . ?
C12 C8 O2 Li1 72.48(19) . . . . ?
C7 C8 O2 Li1 -167.71(14) . . . . ?
O1 B2 O2 C8 -10.01(15) . . . . ?
N3 B2 O2 C8 108.14(14) . . . . ?
B1 B2 O2 C8 -136.59(13) . . . . ?
O1 B2 O2 Li1 -176.76(12) . . . . ?
N3 B2 O2 Li1 -58.61(17) . . . . ?
B1 B2 O2 Li1 56.66(17) . . . . ?
C22 C19 O3 B4 151.05(13) . . . . ?
C21 C19 O3 B4 -89.99(15) . . . . ?
C20 C19 O3 B4 29.91(15) . . . . ?
C22 C19 O3 Li1 -39.9(2) . . . . ?
C21 C19 O3 Li1 79.1(2) . . . . ?
C20 C19 O3 Li1 -160.99(15) . . . . ?
O4 B4 O3 C19 -14.95(15) . . . . ?
N1 B4 O3 C19 104.50(14) . . . . ?
B3 B4 O3 C19 -139.57(12) . . . . ?
O4 B4 O3 Li1 174.33(12) . . . . ?
N1 B4 O3 Li1 -66.22(17) . . . . ?
B3 B4 O3 Li1 49.71(17) . . . . ?
C23 C20 O4 B4 148.23(13) . . . . ?
C24 C20 O4 B4 -93.39(14) . . . . ?
C19 C20 O4 B4 25.57(15) . . . . ?
C23 C20 O4 Li2 -73.78(17) . . . . ?
C24 C20 O4 Li2 44.60(19) . . . . ?
C19 C20 O4 Li2 163.56(13) . . . . ?
O3 B4 O4 C20 -7.91(15) . . . . ?
N1 B4 O4 C20 -126.64(13) . . . . ?
B3 B4 O4 C20 110.40(15) . . . . ?
O3 B4 O4 Li2 -149.66(12) . . . . ?
N1 B4 O4 Li2 91.61(15) . . . . ?
B3 B4 O4 Li2 -31.36(19) . . . . ?
C26 C25 O5 C28 -5.2(2) . . . . ?
C26 C25 O5 Li1 168.54(15) . . . . ?
C27 C28 O5 C25 -20.32(19) . . . . ?
C27 C28 O5 Li1 167.58(17) . . . . ?
C30 C29 O6 C32 6.95(19) . . . . ?
C30 C29 O6 Li1 -153.04(16) . . . . ?
C31 C32 O6 C29 17.05(19) . . . . ?
C31 C32 O6 Li1 179.74(15) . . . . ?
C35 C36 O7 C33 -4.5(2) . . . . ?
C35 C36 O7 Li2 156.49(16) . . . . ?
C34 C33 O7 C36 -21.86(18) . . . . ?
C34 C33 O7 Li2 175.94(14) . . . . ?
C43 C44 O8 C41 -14.60(19) . . . . ?
C43 C44 O8 Li2 140.09(16) . . . . ?
C42 C41 O8 C44 -9.3(2) . . . . ?
C42 C41 O8 Li2 -166.51(15) . . . . ?
C38 C37 O9 C40 37.82(17) . . . . ?
C38 C37 O9 Li2 -122.93(19) . . . . ?
C39 C40 O9 C37 -23.27(17) . . . . ?
C39 C40 O9 Li2 143.04(14) . . . . ?
